data_2240361
loop_
_publ_author_name
'Giannetto, Antonino'
'Lanza, Santo'
'Bruno, Giuseppe'
'Nicol\'o, Francesco'
'Amiri Rudbari, Hadi'

_publ_section_title
;
 Crystal structure of <i>N</i>,<i>N</i>'-bis(4-methylphenyl)dithiooxamide
;
_journal_coeditor_code HB7339
_journal_issue 2
_journal_name_full 'Acta Crystallographica Section E'
_journal_page_first o67
_journal_paper_doi 10.1107/S2056989014027911
_journal_volume 71
_journal_year 2015
_chemical_formula_iupac 'C32 H32 N4 S4'
_chemical_formula_sum 'C32 H32 N4 S4'
_chemical_formula_weight 600.85
_chemical_name_systematic
;
<i>N</i>,<i>N</i>'-Bis(4-methylphenyl)ethanedithioamide
;
_space_group_IT_number 15
_symmetry_cell_setting monoclinic
_symmetry_space_group_name_Hall '-C 2yc'
_symmetry_space_group_name_H-M 'C 1 2/c 1'
_atom_sites_solution_hydrogens geom
_audit_creation_method 'WinGX routine CIF_UPDATE'
_cell_angle_alpha 90
_cell_angle_beta 99.4390(10)
_cell_angle_gamma 90
_cell_formula_units_Z 4
_cell_length_a 33.9423(7)
_cell_length_b 11.3880(2)
_cell_length_c 7.8049(2)
_cell_measurement_reflns_used 141
_cell_measurement_temperature 293(2)
_cell_measurement_theta_max 22.0
_cell_measurement_theta_min 4.30
_cell_volume 2976.02(11)
_computing_cell_refinement
;
SAINT (Bruker, 2012)
;
_computing_data_collection
;
APEX2 (Bruker, 2012)
;
_computing_data_reduction
;
SAINT (Bruker, 2012)
;
_computing_molecular_graphics
;
SHELXTL (Sheldrick, 2008)
;
_computing_publication_material
;
SHELXTL (Sheldrick, 2008)
;
_computing_structure_refinement
;
SHELXL97 (Sheldrick, 2008)
;
_computing_structure_solution
;
SHELXS97 (Sheldrick, 2008)
;
_diffrn_ambient_temperature 293(2)
_diffrn_measured_fraction_theta_full 0.971
_diffrn_measured_fraction_theta_max 0.997
_diffrn_measurement_device_type 'Bruker APEXII CCD'
_diffrn_measurement_method '\f and \w scans'
_diffrn_radiation_monochromator graphite
_diffrn_radiation_source 'fine-focus sealed tube'
_diffrn_radiation_type MoK\a
_diffrn_radiation_wavelength 0.71073
_diffrn_reflns_av_R_equivalents 0.0656
_diffrn_reflns_limit_h_max 40
_diffrn_reflns_limit_h_min -40
_diffrn_reflns_limit_k_max 13
_diffrn_reflns_limit_k_min -13
_diffrn_reflns_limit_l_max 9
_diffrn_reflns_limit_l_min -9
_diffrn_reflns_number 45528
_diffrn_reflns_theta_full 25.242
_diffrn_reflns_theta_max 24.966
_diffrn_reflns_theta_min 1.216
_exptl_absorpt_coefficient_mu 0.349
_exptl_absorpt_correction_T_max 0.7449
_exptl_absorpt_correction_T_min 0.6571
_exptl_absorpt_correction_type integration
_exptl_absorpt_process_details
;
(SADABS; Bruker, 2012)
;
_exptl_crystal_colour orange
_exptl_crystal_density_diffrn 1.341
_exptl_crystal_density_method 'not measured'
_exptl_crystal_description prismatic
_exptl_crystal_F_000 1264
_exptl_crystal_size_max 0.15
_exptl_crystal_size_mid 0.10
_exptl_crystal_size_min 0.08
_refine_diff_density_max 1.032
_refine_diff_density_min -0.205
_refine_ls_extinction_method none
_refine_ls_goodness_of_fit_ref 1.109
_refine_ls_hydrogen_treatment constr
_refine_ls_matrix_type full
_refine_ls_number_parameters 181
_refine_ls_number_reflns 2621
_refine_ls_number_restraints 0
_refine_ls_restrained_S_all 1.109
_refine_ls_R_factor_all 0.0916
_refine_ls_R_factor_gt 0.0553
_refine_ls_shift/su_max 0.001
_refine_ls_shift/su_mean 0
_refine_ls_structure_factor_coef Fsqd
_refine_ls_weighting_details 'w=1/[\s^2^(Fo^2^)+(0.0780P)^2^+1.5950P] where P=(Fo^2^+2Fc^2^)/3'
_refine_ls_weighting_scheme calc
_refine_ls_wR_factor_ref 0.1516
_reflns_number_gt 1626
_reflns_number_total 2621
_reflns_threshold_expression I>2\s(I)
_cod_data_source_file hb7339sup1.cif
_cod_data_source_block I
_cod_original_sg_symbol_H-M 'C 2/c'
_cod_database_code 2240361
_cod_database_fobs_code 2240361
_shelx_space_group_comment
;
The symmetry employed for this shelxl refinement is uniquely defined
by the following loop, which should always be used as a source of
symmetry information in preference to the above space-group names.
They are only intended as comments.
;

loop_
_space_group_symop_operation_xyz
'x, y, z'
'-x, y, -z+1/2'
'x+1/2, y+1/2, z'
'-x+1/2, y+1/2, -z+1/2'
'-x, -y, -z'
'x, -y, z-1/2'
'-x+1/2, -y+1/2, -z'
'x+1/2, -y+1/2, z-1/2'

loop_
_atom_site_type_symbol
_atom_site_label
_atom_site_fract_x
_atom_site_fract_y
_atom_site_fract_z
_atom_site_U_iso_or_equiv
_atom_site_adp_type
_atom_site_calc_flag
_atom_site_occupancy
S S1 0.99746(3) 0.81087(8) 0.00428(12) 0.0493(3) Uani d 1
N N1 0.94997(8) 0.9912(2) -0.1064(3) 0.0362(7) Uani d 1
H H1 0.9486 1.0665 -0.115 0.043 Uiso calc 1
C C1 0.98496(9) 0.9507(3) -0.0303(4) 0.0325(7) Uani d 1
C C2 0.91413(10) 0.9314(3) -0.1764(4) 0.0319(8) Uani d 1
C C3 0.91366(10) 0.8248(3) -0.2619(4) 0.0376(8) Uani d 1
H H3 0.9375 0.7876 -0.2728 0.045 Uiso calc 1
C C4 0.87745(10) 0.7739(3) -0.3311(4) 0.0341(8) Uani d 1
H H4 0.8773 0.7022 -0.3883 0.041 Uiso calc 1
C C5 0.84155(10) 0.8273(3) -0.3169(4) 0.0329(8) Uani d 1
C C6 0.84256(10) 0.9343(3) -0.2318(4) 0.0347(8) Uani d 1
H H6 0.8187 0.9716 -0.221 0.042 Uiso calc 1
C C7 0.87853(10) 0.9868(3) -0.1626(4) 0.0335(8) Uani d 1
H H7 0.8787 1.0591 -0.107 0.04 Uiso calc 1
C C8 0.80238(11) 0.7709(4) -0.3933(5) 0.0527(11) Uani d 1
H H8A 0.7807 0.8197 -0.371 0.079 Uiso calc 0.5
H H8B 0.8004 0.6952 -0.3411 0.079 Uiso calc 0.5
H H8C 0.8011 0.7618 -0.5164 0.079 Uiso calc 0.5
H H8D 0.8074 0.6981 -0.448 0.079 Uiso calc 0.5
H H8E 0.7878 0.8226 -0.4779 0.079 Uiso calc 0.5
H H8F 0.787 0.756 -0.3026 0.079 Uiso calc 0.5
S S2 0.74804(3) 0.06064(8) 0.49865(14) 0.0539(3) Uani d 1
C C9 0.73490(9) 0.2010(3) 0.4708(4) 0.0317(7) Uani d 1
C C10 0.66362(9) 0.1808(3) 0.3324(4) 0.0298(7) Uani d 1
C C11 0.62785(10) 0.2328(3) 0.3544(4) 0.0298(7) Uani d 1
H H11 0.628 0.3029 0.4157 0.036 Uiso calc 1
C C12 0.59213(10) 0.1807(3) 0.2856(4) 0.0350(8) Uani d 1
H H12 0.5683 0.2158 0.3016 0.042 Uiso calc 1
C C13 0.59114(10) 0.0767(3) 0.1928(4) 0.0349(8) Uani d 1
C C14 0.62709(11) 0.0269(3) 0.1714(4) 0.0383(9) Uani d 1
H H14 0.6269 -0.0427 0.1088 0.046 Uiso calc 1
C C15 0.66335(10) 0.0771(3) 0.2398(4) 0.0351(8) Uani d 1
H H15 0.6872 0.0417 0.2239 0.042 Uiso calc 1
C C16 0.55213(12) 0.0194(4) 0.1170(5) 0.0542(11) Uani d 1
H H16A 0.5304 0.0656 0.1446 0.081 Uiso calc 0.5
H H16B 0.551 -0.0579 0.1649 0.081 Uiso calc 0.5
H H16C 0.5502 0.014 -0.0069 0.081 Uiso calc 0.5
H H16D 0.5573 -0.0512 0.0572 0.081 Uiso calc 0.5
H H16E 0.5367 0.0724 0.0368 0.081 Uiso calc 0.5
H H16F 0.5375 0.0005 0.2086 0.081 Uiso calc 0.5
N N2 0.69939(8) 0.2412(2) 0.4032(3) 0.0345(7) Uani d 1
H H2 0.6974 0.3165 0.4014 0.041 Uiso calc 1

loop_
_atom_site_aniso_label
_atom_site_aniso_U_11
_atom_site_aniso_U_22
_atom_site_aniso_U_33
_atom_site_aniso_U_12
_atom_site_aniso_U_13
_atom_site_aniso_U_23
S1 0.0357(5) 0.0427(6) 0.0649(6) -0.0054(4) -0.0051(4) 0.0079(4)
N1 0.0268(17) 0.0327(16) 0.0462(16) -0.0045(13) -0.0025(13) 0.0003(12)
C1 0.0267(16) 0.0429(18) 0.0283(15) -0.0072(15) 0.0052(12) 0.0001(14)
C2 0.0230(17) 0.039(2) 0.0318(16) -0.0040(16) -0.0003(13) 0.0034(15)
C3 0.0277(18) 0.045(2) 0.0396(18) 0.0023(17) 0.0048(14) -0.0032(16)
C4 0.037(2) 0.0299(19) 0.0350(17) -0.0013(16) 0.0028(15) -0.0056(14)
C5 0.0317(19) 0.035(2) 0.0302(16) -0.0052(17) 0.0000(14) 0.0018(15)
C6 0.0272(18) 0.037(2) 0.0382(17) 0.0032(16) 0.0015(14) 0.0008(15)
C7 0.0325(19) 0.0290(18) 0.0372(17) -0.0011(15) 0.0006(14) 0.0003(14)
C8 0.034(2) 0.063(3) 0.059(2) -0.017(2) 0.0014(18) -0.013(2)
S2 0.0350(5) 0.0349(5) 0.0861(7) -0.0018(4) -0.0067(5) 0.0092(5)
C9 0.0255(16) 0.0361(17) 0.0341(16) -0.0004(14) 0.0063(13) 0.0050(13)
C10 0.0256(17) 0.0305(19) 0.0322(15) -0.0034(15) 0.0011(13) 0.0031(14)
C11 0.0300(18) 0.0228(17) 0.0361(16) 0.0048(14) 0.0041(14) -0.0014(13)
C12 0.0229(17) 0.044(2) 0.0376(17) 0.0019(16) 0.0033(14) -0.0002(15)
C13 0.0293(19) 0.040(2) 0.0335(17) -0.0041(17) 0.0001(14) 0.0033(16)
C14 0.042(2) 0.035(2) 0.0369(17) -0.0029(17) 0.0026(16) -0.0066(15)
C15 0.0305(18) 0.034(2) 0.0415(18) 0.0048(16) 0.0071(14) -0.0055(15)
C16 0.039(2) 0.061(3) 0.060(2) -0.017(2) 0.0008(19) -0.015(2)
N2 0.0249(16) 0.0296(16) 0.0475(16) -0.0021(12) 0.0017(13) -0.0009(12)

loop_
_atom_type_symbol
_atom_type_description
_atom_type_scat_dispersion_real
_atom_type_scat_dispersion_imag
_atom_type_scat_source
C C 0.0033 0.0016 'International Tables Vol C Tables 4.2.6.8 and 6.1.1.4'
H H 0 0 'International Tables Vol C Tables 4.2.6.8 and 6.1.1.4'
N N 0.0061 0.0033 'International Tables Vol C Tables 4.2.6.8 and 6.1.1.4'
S S 0.1246 0.1234 'International Tables Vol C Tables 4.2.6.8 and 6.1.1.4'

loop_
_geom_angle_atom_site_label_1
_geom_angle_atom_site_label_2
_geom_angle_atom_site_label_3
_geom_angle_site_symmetry_1
_geom_angle_site_symmetry_3
_geom_angle
C1 N1 C2 . . 130.9(3)
C1 N1 H1 . . 114.6
C2 N1 H1 . . 114.6
N1 C1 C1 . 5_775 112.7(3)
N1 C1 S1 . . 126.6(2)
C1 C1 S1 5_775 . 120.7(3)
C7 C2 C3 . . 119.8(3)
C7 C2 N1 . . 117.0(3)
C3 C2 N1 . . 123.1(3)
C2 C3 C4 . . 119.6(3)
C2 C3 H3 . . 120.2
C4 C3 H3 . . 120.2
C5 C4 C3 . . 121.4(3)
C5 C4 H4 . . 119.3
C3 C4 H4 . . 119.3
C4 C5 C6 . . 118.2(3)
C4 C5 C8 . . 120.8(3)
C6 C5 C8 . . 121.0(3)
C5 C6 C7 . . 121.1(3)
C5 C6 H6 . . 119.5
C7 C6 H6 . . 119.5
C2 C7 C6 . . 119.9(3)
C2 C7 H7 . . 120.1
C6 C7 H7 . . 120.1
C5 C8 H8A . . 109.5
C5 C8 H8B . . 109.5
H8A C8 H8B . . 109.5
C5 C8 H8C . . 109.5
H8A C8 H8C . . 109.5
H8B C8 H8C . . 109.5
C5 C8 H8D . . 109.5
H8A C8 H8D . . 141.1
H8B C8 H8D . . 56.3
H8C C8 H8D . . 56.3
C5 C8 H8E . . 109.5
H8A C8 H8E . . 56.3
H8B C8 H8E . . 141.1
H8C C8 H8E . . 56.3
H8D C8 H8E . . 109.5
C5 C8 H8F . . 109.5
H8A C8 H8F . . 56.3
H8B C8 H8F . . 56.3
H8C C8 H8F . . 141.1
H8D C8 H8F . . 109.5
H8E C8 H8F . . 109.5
N2 C9 C9 . 7_656 112.9(3)
N2 C9 S2 . . 126.5(2)
C9 C9 S2 7_656 . 120.6(3)
C15 C10 C11 . . 119.9(3)
C15 C10 N2 . . 123.1(3)
C11 C10 N2 . . 116.9(3)
C12 C11 C10 . . 120.0(3)
C12 C11 H11 . . 120
C10 C11 H11 . . 120
C11 C12 C13 . . 121.1(3)
C11 C12 H12 . . 119.4
C13 C12 H12 . . 119.4
C14 C13 C12 . . 117.9(3)
C14 C13 C16 . . 120.8(3)
C12 C13 C16 . . 121.3(3)
C13 C14 C15 . . 122.1(3)
C13 C14 H14 . . 118.9
C15 C14 H14 . . 118.9
C14 C15 C10 . . 119.0(3)
C14 C15 H15 . . 120.5
C10 C15 H15 . . 120.5
C13 C16 H16A . . 109.5
C13 C16 H16B . . 109.5
H16A C16 H16B . . 109.5
C13 C16 H16C . . 109.5
H16A C16 H16C . . 109.5
H16B C16 H16C . . 109.5
C13 C16 H16D . . 109.5
H16A C16 H16D . . 141.1
H16B C16 H16D . . 56.3
H16C C16 H16D . . 56.3
C13 C16 H16E . . 109.5
H16A C16 H16E . . 56.3
H16B C16 H16E . . 141.1
H16C C16 H16E . . 56.3
H16D C16 H16E . . 109.5
C13 C16 H16F . . 109.5
H16A C16 H16F . . 56.3
H16B C16 H16F . . 56.3
H16C C16 H16F . . 141.1
H16D C16 H16F . . 109.5
H16E C16 H16F . . 109.5
C9 N2 C10 . . 130.8(3)
C9 N2 H2 . . 114.6
C10 N2 H2 . . 114.6

loop_
_geom_bond_atom_site_label_1
_geom_bond_atom_site_label_2
_geom_bond_site_symmetry_2
_geom_bond_distance
S1 C1 . 1.659(3)
N1 C1 . 1.321(4)
N1 C2 . 1.423(4)
N1 H1 . 0.86
C1 C1 5_775 1.538(6)
C2 C7 . 1.383(5)
C2 C3 . 1.384(5)
C3 C4 . 1.386(5)
C3 H3 . 0.93
C4 C5 . 1.383(5)
C4 H4 . 0.93
C5 C6 . 1.386(5)
C5 C8 . 1.508(5)
C6 C7 . 1.387(4)
C6 H6 . 0.93
C7 H7 . 0.93
C8 H8A . 0.96
C8 H8B . 0.96
C8 H8C . 0.96
C8 H8D . 0.96
C8 H8E . 0.96
C8 H8F . 0.96
S2 C9 . 1.664(3)
C9 N2 . 1.316(4)
C9 C9 7_656 1.534(6)
C10 C15 . 1.383(5)
C10 C11 . 1.387(4)
C10 N2 . 1.426(4)
C11 C12 . 1.378(4)
C11 H11 . 0.93
C12 C13 . 1.385(5)
C12 H12 . 0.93
C13 C14 . 1.381(5)
C13 C16 . 1.508(5)
C14 C15 . 1.383(5)
C14 H14 . 0.93
C15 H15 . 0.93
C16 H16A . 0.96
C16 H16B . 0.96
C16 H16C . 0.96
C16 H16D . 0.96
C16 H16E . 0.96
C16 H16F . 0.96
N2 H2 . 0.86

loop_
_geom_hbond_atom_site_label_D
_geom_hbond_atom_site_label_H
_geom_hbond_atom_site_label_A
_geom_hbond_site_symmetry_A
_geom_hbond_distance_DH
_geom_hbond_distance_HA
_geom_hbond_distance_DA
_geom_hbond_angle_DHA
N1 H1 S1 5_775 0.86 2.35 2.904(3) 122
N2 H2 S2 7_656 0.86 2.35 2.901(3) 122
C7 H7 Cg1 6_576 0.93 2.90 3.587(3) 132
C11 H11 Cg1 4_645 0.93 2.77 3.524(3) 139
C14 H14 Cg2 6_555 0.93 2.88 3.654(3) 142
